data_4081436
loop_
_publ_author_name
'Kruckenberg, Achim'
'Wadepohl, Hubert'
'Gade, Lutz H.'

_publ_section_title
;
 Bis(diisopropylphosphinomethyl)amine Nickel(II) and Nickel(0) Complexes:
 Coordination Chemistry, Reactivity, and Catalytic Decarbonylative C--H
 Arylation of Benzoxazole
;
_journal_issue 18
_journal_name_full Organometallics
_journal_page_first 5153
_journal_paper_doi 10.1021/om400711d
_journal_volume 32
_journal_year 2013
_chemical_formula_moiety 'C20 H46 N Ni O P2, C32 H12 B F24'
_chemical_formula_sum 'C52 H58 B F24 N Ni O P2'
_chemical_formula_weight 1300.45
_chemical_properties_physical air-sensitive
_space_group_crystal_system monoclinic
_space_group_IT_number 14
_space_group_name_Hall '-P 2ybc'
_space_group_name_H-M_alt 'P 1 21/c 1'
_symmetry_cell_setting monoclinic
_symmetry_Int_Tables_number 14
_symmetry_space_group_name_Hall '-P 2ybc'
_symmetry_space_group_name_H-M 'P 1 21/c 1'
_atom_sites_solution_hydrogens mixed
_atom_sites_solution_primary iterative
_atom_sites_solution_secondary difmap
_audit_block_code ga_ak31
_audit_creation_date
;
'Thu May 31 12:47:41 2012'
;
_audit_update_record 'Thu Jul  4 11:17:50 CEST 2013'
_cell_angle_alpha 90
_cell_angle_beta 91.681(2)
_cell_angle_gamma 90
_cell_formula_units_Z 4
_cell_length_a 12.9568(3)
_cell_length_b 12.8435(2)
_cell_length_c 34.2531(8)
_cell_measurement_reflns_used 10842
_cell_measurement_temperature 110(1)
_cell_measurement_theta_max 71.8023
_cell_measurement_theta_min 3.4097
_cell_volume 5697.6(2)
_computing_cell_refinement
;
CrysAlisPro, Agilent Technologies,
Version 1.171.35.21 (release 20-01-2012 CrysAlis171 .NET)
(compiled Jan 23 2012,18:06:46)
;
_computing_data_collection
;
CrysAlisPro, Agilent Technologies,
Version 1.171.35.21 (release 20-01-2012 CrysAlis171 .NET)
(compiled Jan 23 2012,18:06:46)
;
_computing_data_reduction
;
CrysAlisPro, Agilent Technologies,
Version 1.171.35.21 (release 20-01-2012 CrysAlis171 .NET)
(compiled Jan 23 2012,18:06:46)
;
_computing_molecular_graphics
;
O. V. Dolomanov, L. J. Bourhis, R. J. Gildea, J. A. K. Howard and H. Puschmann,
OLEX2: a complete structure solution, refinement and analysis program.
J. Appl. Cryst. (2009). 42, 339-341.
;
_computing_publication_material 'encif (Wadepohl, 2009-13); encifer 1.4 (CCDC, 2011)'
_computing_structure_refinement 'SHELXL-2013 (Sheldrick, 2013)'
_computing_structure_solution 'SUPERFLIP (Palatinus, 2007-2009)'
_diffrn_ambient_temperature 110(1)
_diffrn_detector 'CCD plate'
_diffrn_detector_area_resol_mean 7.9621
_diffrn_detector_type 'Agilent EOS'
_diffrn_measured_fraction_theta_full 1.000
_diffrn_measured_fraction_theta_max 0.987
_diffrn_measurement_details
;
  1 omega  -64.00  -38.00   1.0000    8.0000
omega____ theta____ kappa____ phi______ frames
    -        0.0000  -57.0000   60.0000 26

  2 omega  -17.00   19.00   1.0000    8.0000
omega____ theta____ kappa____ phi______ frames
    -        0.0000  -57.0000   60.0000 36

  3 omega   -8.00   32.00   1.0000    8.0000
omega____ theta____ kappa____ phi______ frames
    -        0.0000   57.0000 -120.0000 40

  4 omega  -24.00    1.00   1.0000   25.0000
omega____ theta____ kappa____ phi______ frames
    -      -30.0000  -80.0000  -57.0000 25

  5 omega   11.00   45.00   1.0000   25.0000
omega____ theta____ kappa____ phi______ frames
    -       42.0000   79.0000  -60.0000 34

  6 omega  -39.00   18.00   1.0000   25.0000
omega____ theta____ kappa____ phi______ frames
    -      -42.5000   25.0000  -60.0000 57

  7 omega  -50.00   29.00   1.0000   25.0000
omega____ theta____ kappa____ phi______ frames
    -      -42.5000   38.0000  120.0000 79

  8 omega  -47.00   26.00   1.0000   25.0000
omega____ theta____ kappa____ phi______ frames
    -      -42.5000   77.0000  -60.0000 73

  9 omega  -76.00   30.00   1.0000   25.0000
omega____ theta____ kappa____ phi______ frames
    -      -42.5000   19.0000 -120.0000 106

 10 omega   52.00   77.00   1.0000   25.0000
omega____ theta____ kappa____ phi______ frames
    -       55.1171  -80.0000  -65.0000 25

 11 omega  -16.00   76.00   1.0000   25.0000
omega____ theta____ kappa____ phi______ frames
    -       55.1171  -80.0000   29.0000 92

 12 omega    2.00   35.00   1.0000   25.0000
omega____ theta____ kappa____ phi______ frames
    -       66.0000  -79.0000 -108.0000 33

 13 omega   25.00   96.00   1.0000   25.0000
omega____ theta____ kappa____ phi______ frames
    -       66.0000  -79.0000  106.0000 71

 14 omega   54.00   80.00   1.0000   25.0000
omega____ theta____ kappa____ phi______ frames
    -       66.0000  -79.0000 -108.0000 26

 15 omega   18.00   43.00   1.0000   25.0000
omega____ theta____ kappa____ phi______ frames
    -       82.0000  -79.0000  -35.0000 25

 16 omega   70.00   96.00   1.0000   25.0000
omega____ theta____ kappa____ phi______ frames
    -       82.0000  -79.0000  -35.0000 26

 17 omega   56.00   82.00   1.0000   30.0000
omega____ theta____ kappa____ phi______ frames
    -       94.0000  -79.0000   14.0000 26

 18 omega   59.00   85.00   1.0000   30.0000
omega____ theta____ kappa____ phi______ frames
    -      102.0000  -80.0000  153.0000 26

 19 omega   87.00  113.00   1.0000   30.0000
omega____ theta____ kappa____ phi______ frames
    -      110.2342  -80.0000  166.0000 26

 20 omega   78.00  105.00   1.0000   30.0000
omega____ theta____ kappa____ phi______ frames
    -      110.2342  -80.0000 -126.0000 27

 21 omega   48.00  114.00   1.0000   30.0000
omega____ theta____ kappa____ phi______ frames
    -      110.2342  -80.0000 -166.0000 66

 22 omega   74.00  106.00   1.0000   30.0000
omega____ theta____ kappa____ phi______ frames
    -      110.2342  -80.0000  -17.0000 32

 23 omega   39.00   86.00   1.0000   30.0000
omega____ theta____ kappa____ phi______ frames
    -      110.2342  -38.0000   60.0000 47

 24 omega   40.00   69.00   1.0000   30.0000
omega____ theta____ kappa____ phi______ frames
    -      110.2342  -80.0000  -17.0000 29

 25 omega   88.00  171.00   1.0000   30.0000
omega____ theta____ kappa____ phi______ frames
    -      110.2342   50.0000   30.0000 83

 26 omega   47.00   92.00   1.0000   30.0000
omega____ theta____ kappa____ phi______ frames
    -      110.2342  -25.0000  -90.0000 45

 27 omega   60.00   86.00   1.0000   30.0000
omega____ theta____ kappa____ phi______ frames
    -      110.2342  -80.0000  -32.0000 26

 28 omega   91.00  117.00   1.0000   30.0000
omega____ theta____ kappa____ phi______ frames
    -      110.2342   50.0000  -30.0000 26

 29 omega  152.00  178.00   1.0000   30.0000
omega____ theta____ kappa____ phi______ frames
    -      110.2342   50.0000  -30.0000 26

 30 omega   40.00   91.00   1.0000   30.0000
omega____ theta____ kappa____ phi______ frames
    -      110.2342  -25.0000 -150.0000 51

 31 omega   42.00  142.00   1.0000   30.0000
omega____ theta____ kappa____ phi______ frames
    -      110.2342  -80.0000  -72.0000 100

 32 omega   65.00  142.00   1.0000   30.0000
omega____ theta____ kappa____ phi______ frames
    -      110.2342  -80.0000   71.0000 77

 33 omega   48.00   74.00   1.0000   30.0000
omega____ theta____ kappa____ phi______ frames
    -      110.2342  -25.0000  -30.0000 26

 34 omega   40.00   80.00   1.0000   30.0000
omega____ theta____ kappa____ phi______ frames
    -      110.2342  -25.0000  150.0000 40

 35 omega   59.00  106.00   1.0000   30.0000
omega____ theta____ kappa____ phi______ frames
    -      110.2342  -80.0000   32.0000 47

 36 omega   52.00   86.00   1.0000   30.0000
omega____ theta____ kappa____ phi______ frames
    -      110.2342  -38.0000 -180.0000 34

 37 omega   44.00   93.00   1.0000   30.0000
omega____ theta____ kappa____ phi______ frames
    -      110.2342  -38.0000    0.0000 49

 38 omega   55.00   84.00   1.0000   30.0000
omega____ theta____ kappa____ phi______ frames
    -      110.2342  -38.0000   90.0000 29

 39 omega   39.00  176.00   1.0000   30.0000
omega____ theta____ kappa____ phi______ frames
    -      110.2342  -12.0000    0.0000 137

 40 omega   80.00  105.00   1.0000   30.0000
omega____ theta____ kappa____ phi______ frames
    -      110.2342  -80.0000  126.0000 25

 41 omega  -19.00   80.00   1.0000    8.0000
omega____ theta____ kappa____ phi______ frames
    -       10.0000   76.0000  118.0000 99

 42 omega  -15.00   84.00   1.0000    8.0000
omega____ theta____ kappa____ phi______ frames
    -       14.0000   76.0000   45.0000 99

 43 omega   19.00   49.00   1.0000   25.0000
omega____ theta____ kappa____ phi______ frames
    -       50.0000   78.0000 -130.0000 30

 44 omega   19.00   49.00   1.0000   25.0000
omega____ theta____ kappa____ phi______ frames
    -       50.0000   78.0000  -15.0000 30

 45 omega   19.00   49.00   1.0000   25.0000
omega____ theta____ kappa____ phi______ frames
    -       50.0000   78.0000   32.0000 30

 46 omega   19.00   47.00   1.0000   25.0000
omega____ theta____ kappa____ phi______ frames
    -       50.0000   79.0000  121.0000 28

 47 omega   18.00   43.00   1.0000   25.0000
omega____ theta____ kappa____ phi______ frames
    -       50.0000   80.0000  -33.0000 25

 48 omega   24.00  124.00   1.0000   25.0000
omega____ theta____ kappa____ phi______ frames
    -       54.0000   77.0000 -163.0000 100

 49 omega   23.00   49.00   1.0000   25.0000
omega____ theta____ kappa____ phi______ frames
    -       54.0000   78.0000   62.0000 26

 50 omega   28.00  128.00   1.0000   25.0000
omega____ theta____ kappa____ phi______ frames
    -       58.0000   77.0000  -26.0000 100

 51 omega   29.00  128.00   1.0000   25.0000
omega____ theta____ kappa____ phi______ frames
    -       58.0000   75.0000   85.0000 99

 52 omega   29.00  128.00   1.0000   25.0000
omega____ theta____ kappa____ phi______ frames
    -       58.0000   76.0000 -120.0000 99

 53 omega   28.00  128.00   1.0000   25.0000
omega____ theta____ kappa____ phi______ frames
    -       58.0000   77.0000  143.0000 100

 54 omega    7.00  109.00   1.0000   25.0000
omega____ theta____ kappa____ phi______ frames
    -       78.0000  -79.0000 -178.0000 102

;
_diffrn_measurement_device '\k-geometry diffractometer'
_diffrn_measurement_device_type 'Agilent SuperNova, Dual, Cu at zero, Eos'
_diffrn_measurement_method '\w scans'
_diffrn_measurement_specimen_support 'polyimid foil'
_diffrn_orient_matrix_UB_11 0.0234323000
_diffrn_orient_matrix_UB_12 0.0127404000
_diffrn_orient_matrix_UB_13 -0.0435797000
_diffrn_orient_matrix_UB_21 -0.0840329000
_diffrn_orient_matrix_UB_22 0.0845134000
_diffrn_orient_matrix_UB_23 -0.0038702000
_diffrn_orient_matrix_UB_31 0.0808332000
_diffrn_orient_matrix_UB_32 0.0841968000
_diffrn_orient_matrix_UB_33 0.0104929000
_diffrn_radiation_monochromator mirror
_diffrn_radiation_probe x-ray
_diffrn_radiation_type 'Cu K\a'
_diffrn_radiation_wavelength 1.5418
_diffrn_reflns_av_R_equivalents 0.0855
_diffrn_reflns_av_unetI/netI 0.0637
_diffrn_reflns_Laue_measured_fraction_full 1.000
_diffrn_reflns_Laue_measured_fraction_max 0.987
_diffrn_reflns_limit_h_max 15
_diffrn_reflns_limit_h_min -15
_diffrn_reflns_limit_k_max 15
_diffrn_reflns_limit_k_min -12
_diffrn_reflns_limit_l_max 42
_diffrn_reflns_limit_l_min -39
_diffrn_reflns_number 66315
_diffrn_reflns_point_group_measured_fraction_full 1.000
_diffrn_reflns_point_group_measured_fraction_max 0.987
_diffrn_reflns_theta_full 67.684
_diffrn_reflns_theta_max 71.948
_diffrn_reflns_theta_min 3.413
_diffrn_source 'microfocus X-Ray tube'
_diffrn_source_type 'Agilent SuperNova (Cu) X-ray Source'
_exptl_absorpt_coefficient_mu 2.085
_exptl_absorpt_correction_T_max 0.977
_exptl_absorpt_correction_T_min 0.881
_exptl_absorpt_correction_type analytical
_exptl_absorpt_process_details
;
CrysAlisPro, Agilent Technologies,
Version 1.171.35.21 (release 20-01-2012 CrysAlis171 .NET)
(compiled Jan 23 2012,18:06:46)
Analytical numeric absorption correction using a multifaceted crystal
            model based on expressions derived by R.C. Clark & J.S. Reid.
(Clark, R. C. & Reid, J. S. (1995). Acta Cryst. A51, 887-897)
;
_exptl_crystal_colour yellow
_exptl_crystal_density_diffrn 1.516
_exptl_crystal_description plate
_exptl_crystal_F_000 2656
_exptl_crystal_size_max 0.1596
_exptl_crystal_size_mid 0.0866
_exptl_crystal_size_min 0.0222
_refine_diff_density_max 1.024
_refine_diff_density_min -0.639
_refine_diff_density_rms 0.074
_refine_ls_extinction_method none
_refine_ls_goodness_of_fit_ref 1.047
_refine_ls_hydrogen_treatment mixed
_refine_ls_matrix_type full
_refine_ls_number_parameters 788
_refine_ls_number_reflns 11047
_refine_ls_number_restraints 39
_refine_ls_restrained_S_all 1.060
_refine_ls_R_factor_all 0.0931
_refine_ls_R_factor_gt 0.0643
_refine_ls_shift/su_max 0.001
_refine_ls_shift/su_mean 0.000
_refine_ls_structure_factor_coef Fsqd
_refine_ls_weighting_details 'w=1/[\s^2^(Fo^2^)+(0.0409P)^2^+11.0173P] where P=(Fo^2^+2Fc^2^)/3'
_refine_ls_weighting_scheme calc
_refine_ls_wR_factor_gt 0.1279
_refine_ls_wR_factor_ref 0.1418
_reflns_Friedel_coverage 0.000
_reflns_number_gt 8161
_reflns_number_total 11047
_reflns_threshold_expression 'I > 2\s(I)'
_cod_data_source_file om400711d_si_002.cif
_cod_data_source_block ga_ak31
_cod_original_sg_symbol_H-M 'P 21/c'
_cod_database_code 4081436
_audit_block_refno 1508
_audit_block_usercomment 'AK_BG005, plate, yellow'
_olex2_refinement_description
;
1. Fixed Uiso
 At 1.2 times of:
  All C(H) groups, All C(H,H) groups
 At 1.5 times of:
  All C(H,H,H) groups
2. Uiso/Uaniso restraints and constraints
Uanis(F4A) \\sim Ueq, Uanis(F5A) \\sim Ueq, Uanis(F6A) \\sim Ueq, Uanis(F4B) \\sim Ueq, Uanis(F5B) \\sim Ueq, Uanis(F6B) \\sim Ueq: with sigma of 0.1 and sigma for terminal atoms of 0.01
3. Same fragment restrains
{F4A, F5A, F6A}
as
{F4B, F5B, F6B}
4. Others
 Sof(F4B)=Sof(F5B)=Sof(F6B)=1-FVAR(1)
 Sof(F4A)=Sof(F5A)=Sof(F6A)=FVAR(1)
5.a Ternary CH refined with riding coordinates:
 C3(H3), C6(H6), C9(H9), C12(H12)
5.b Secondary CH2 refined with riding coordinates:
 C1(H1A,H1B), C2(H2A,H2B), C17(H17A,H17B), C18(H18A,H18B), C19(H19A,H19B),
 C20(H20A,H20B)
5.c Aromatic/amide H refined with riding coordinates:
 C22(H22), C24(H24), C26(H26), C32(H32), C34(H34), C36(H36), C42(H42),
 C44(H44), C46(H46), C52(H52), C54(H54), C56(H56)
5.d Idealised Me refined as rotating group:
 C4(H4A,H4B,H4C), C5(H5A,H5B,H5C), C7(H7A,H7B,H7C), C8(H8A,H8B,H8C), C10(H10A,
 H10B,H10C), C11(H11A,H11B,H11C), C13(H13A,H13B,H13C), C14(H14A,H14B,H14C),
 C15(H15A,H15B,H15C)
;
_shelx_estimated_absorpt_t_max 0.819
_shelx_estimated_absorpt_t_min 0.819
_shelx_space_group_comment
;
The symmetry employed for this shelxl refinement is uniquely defined
by the following loop, which should always be used as a source of
symmetry information in preference to the above space-group names.
They are only intended as comments.
;
_shelxl_version_number 2013-3
_cell_oxdiff_length_a 12.9586(4)
_cell_oxdiff_length_b 12.8407(4)
_cell_oxdiff_length_c 34.2547(10)
_cell_oxdiff_angle_alpha 90.012(2)
_cell_oxdiff_angle_beta 91.630(2)
_cell_oxdiff_angle_gamma 90.010(2)
_cell_oxdiff_volume 5697.6(3)
_cell_oxdiff_measurement_reflns_used 10842
_reflns_odcompleteness_completeness 99.96
_reflns_odcompleteness_theta 66.97
_reflns_odcompleteness_iscentric 1

loop_
_symmetry_equiv_pos_as_xyz
'x, y, z'
'-x, y+1/2, -z+1/2'
'-x, -y, -z'
'x, -y-1/2, z-1/2'

loop_
_atom_site_label
_atom_site_type_symbol
_atom_site_fract_x
_atom_site_fract_y
_atom_site_fract_z
_atom_site_U_iso_or_equiv
_atom_site_adp_type
_atom_site_occupancy
_atom_site_site_symmetry_order
_atom_site_calc_flag
_atom_site_refinement_flags_posn
_atom_site_refinement_flags_adp
_atom_site_refinement_flags_occupancy
_atom_site_disorder_assembly
_atom_site_disorder_group
Ni Ni 0.20325(5) 0.72987(5) 0.36800(2) 0.02410(16) Uani 1 1 d . . . . .
P1 P 0.20648(7) 0.88448(7) 0.34626(3) 0.0231(2) Uani 1 1 d . . . . .
P2 P 0.36450(7) 0.72490(7) 0.39510(3) 0.0217(2) Uani 1 1 d . . . . .
O1 O 0.1718(2) 0.59031(19) 0.39169(7) 0.0290(6) Uani 1 1 d . . . . .
N N 0.4211(2) 0.8957(2) 0.35263(9) 0.0228(7) Uani 1 1 d . . . . .
C1 C 0.3269(3) 0.9577(3) 0.35577(12) 0.0263(8) Uani 1 1 d . . . . .
H1A H 0.3297 1.0163 0.3371 0.032 Uiso 1 1 calc R U . . .
H1B H 0.3253 0.9877 0.3824 0.032 Uiso 1 1 calc R U . . .
C2 C 0.4447(3) 0.8423(3) 0.38934(11) 0.0252(8) Uani 1 1 d . . . . .
H2A H 0.4329 0.8905 0.4113 0.030 Uiso 1 1 calc R U . . .
H2B H 0.5185 0.8222 0.3903 0.030 Uiso 1 1 calc R U . . .
C3 C 0.1152(3) 0.9763(3) 0.36911(12) 0.0322(9) Uani 1 1 d . . . . .
H3 H 0.1402 1.0482 0.3635 0.039 Uiso 1 1 calc R U . . .
C4 C 0.1202(4) 0.9627(3) 0.41333(13) 0.0442(12) Uani 1 1 d . . . . .
H4A H 0.0949 0.8933 0.4201 0.066 Uiso 1 1 calc R U . . .
H4B H 0.0772 1.0158 0.4254 0.066 Uiso 1 1 calc R U . . .
H4C H 0.1919 0.9704 0.4229 0.066 Uiso 1 1 calc R U . . .
C5 C 0.0031(3) 0.9702(4) 0.35398(16) 0.0509(13) Uani 1 1 d . . . . .
H5A H 0.0012 0.9729 0.3254 0.076 Uiso 1 1 calc R U . . .
H5B H -0.0359 1.0290 0.3643 0.076 Uiso 1 1 calc R U . . .
H5C H -0.0278 0.9048 0.3626 0.076 Uiso 1 1 calc R U . . .
C6 C 0.1885(3) 0.8972(3) 0.29298(12) 0.0329(9) Uani 1 1 d . . . . .
H6 H 0.1207 0.8641 0.2858 0.039 Uiso 1 1 calc R U . . .
C7 C 0.2718(3) 0.8355(4) 0.27215(12) 0.0390(10) Uani 1 1 d . . . . .
H7A H 0.3396 0.8661 0.2782 0.058 Uiso 1 1 calc R U . . .
H7B H 0.2580 0.8379 0.2439 0.058 Uiso 1 1 calc R U . . .
H7C H 0.2710 0.7630 0.2810 0.058 Uiso 1 1 calc R U . . .
C8 C 0.1835(4) 1.0102(4) 0.27810(14) 0.0543(14) Uani 1 1 d . . . . .
H8A H 0.1355 1.0502 0.2938 0.081 Uiso 1 1 calc R U . . .
H8B H 0.1595 1.0107 0.2507 0.081 Uiso 1 1 calc R U . . .
H8C H 0.2524 1.0415 0.2803 0.081 Uiso 1 1 calc R U . . .
C9 C 0.3717(3) 0.7010(3) 0.44819(11) 0.0291(9) Uani 1 1 d . . . . .
H9 H 0.3420 0.6303 0.4526 0.035 Uiso 1 1 calc R U . . .
C10 C 0.3048(4) 0.7782(3) 0.46980(12) 0.0376(10) Uani 1 1 d . . . . .
H10A H 0.3331 0.8485 0.4671 0.056 Uiso 1 1 calc R U . . .
H10B H 0.3041 0.7595 0.4975 0.056 Uiso 1 1 calc R U . . .
H10C H 0.2342 0.7763 0.4587 0.056 Uiso 1 1 calc R U . . .
C11 C 0.4822(4) 0.6997(4) 0.46557(13) 0.0430(11) Uani 1 1 d . . . . .
H11A H 0.5251 0.6538 0.4500 0.065 Uiso 1 1 calc R U . . .
H11B H 0.4813 0.6742 0.4925 0.065 Uiso 1 1 calc R U . . .
H11C H 0.5106 0.7704 0.4653 0.065 Uiso 1 1 calc R U . . .
C12 C 0.4475(3) 0.6239(3) 0.37375(12) 0.0297(9) Uani 1 1 d . . . . .
H12 H 0.5208 0.6435 0.3799 0.036 Uiso 1 1 calc R U . . .
C13 C 0.4305(4) 0.5146(3) 0.39021(15) 0.0445(12) Uani 1 1 d . . . . .
H13A H 0.4497 0.5138 0.4181 0.067 Uiso 1 1 calc R U . . .
H13B H 0.4733 0.4646 0.3764 0.067 Uiso 1 1 calc R U . . .
H13C H 0.3576 0.4954 0.3867 0.067 Uiso 1 1 calc R U . . .
C14 C 0.4329(3) 0.6238(4) 0.32949(13) 0.0419(11) Uani 1 1 d . . . . .
H14A H 0.3611 0.6064 0.3225 0.063 Uiso 1 1 calc R U . . .
H14B H 0.4789 0.5720 0.3182 0.063 Uiso 1 1 calc R U . . .
H14C H 0.4494 0.6929 0.3193 0.063 Uiso 1 1 calc R U . . .
C15 C 0.5083(3) 0.9613(3) 0.34118(13) 0.0331(9) Uani 1 1 d . . . . .
H15A H 0.4923 0.9933 0.3157 0.050 Uiso 1 1 calc R U . . .
H15B H 0.5705 0.9183 0.3394 0.050 Uiso 1 1 calc R U . . .
H15C H 0.5202 1.0159 0.3608 0.050 Uiso 1 1 calc R U . . .
C16 C 0.0701(4) 0.7188(4) 0.33934(15) 0.0381(10) Uani 1 1 d . . . . .
H16A H 0.046(3) 0.695(3) 0.3653(13) 0.033(11) Uiso 1 1 d . . . . .
H16B H 0.086(3) 0.665(4) 0.3202(14) 0.050(14) Uiso 1 1 d . . . . .
H16C H 0.034(4) 0.779(4) 0.3283(14) 0.057(15) Uiso 1 1 d . . . . .
C17 C 0.1056(3) 0.5970(3) 0.42576(11) 0.0326(9) Uani 1 1 d . . . . .
H17A H 0.0633 0.6611 0.4246 0.039 Uiso 1 1 calc R U . . .
H17B H 0.1479 0.5973 0.4503 0.039 Uiso 1 1 calc R U . . .
C18 C 0.0369(3) 0.5006(3) 0.42362(12) 0.0370(10) Uani 1 1 d . . . . .
H18A H 0.0237 0.4730 0.4500 0.044 Uiso 1 1 calc R U . . .
H18B H -0.0298 0.5159 0.4100 0.044 Uiso 1 1 calc R U . . .
C19 C 0.1007(4) 0.4252(3) 0.40042(13) 0.0404(11) Uani 1 1 d . . . . .
H19A H 0.0571 0.3698 0.3884 0.048 Uiso 1 1 calc R U . . .
H19B H 0.1559 0.3930 0.4169 0.048 Uiso 1 1 calc R U . . .
C20 C 0.1450(3) 0.4957(3) 0.36971(12) 0.0359(10) Uani 1 1 d . . . . .
H20A H 0.2069 0.4642 0.3582 0.043 Uiso 1 1 calc R U . . .
H20B H 0.0933 0.5105 0.3486 0.043 Uiso 1 1 calc R U . . .
F1 F 0.8362(2) 0.5402(2) 0.49362(7) 0.0460(7) Uani 1 1 d . . . . .
F2 F 0.67194(19) 0.53161(17) 0.49626(6) 0.0372(6) Uani 1 1 d . . . . .
F3 F 0.7447(2) 0.67624(16) 0.48242(6) 0.0418(6) Uani 1 1 d . . . . .
F4A F 0.8172(4) 0.6401(3) 0.30676(11) 0.0680(18) Uani 0.800(8) 1 d D U P A 1
F5A F 0.6677(3) 0.6956(5) 0.32089(18) 0.087(2) Uani 0.800(8) 1 d D U P A 1
F6A F 0.8032(3) 0.7572(2) 0.34761(10) 0.0479(12) Uani 0.800(8) 1 d D U P A 1
F4B F 0.7176(15) 0.6299(9) 0.2991(3) 0.047(5) Uani 0.200(8) 1 d D U P A 2
F5B F 0.6809(15) 0.7430(11) 0.3401(5) 0.050(5) Uani 0.200(8) 1 d D U P A 2
F6B F 0.8329(13) 0.7094(18) 0.3300(6) 0.074(6) Uani 0.200(8) 1 d D U P A 2
F11 F 0.6109(2) -0.0371(2) 0.46553(11) 0.0704(10) Uani 1 1 d . . . . .
F12 F 0.7128(3) -0.1181(2) 0.42988(9) 0.0833(12) Uani 1 1 d . . . . .
F13 F 0.74955(18) -0.09896(17) 0.49039(7) 0.0410(6) Uani 1 1 d . . . . .
F14 F 0.98100(18) 0.30526(17) 0.49775(7) 0.0392(6) Uani 1 1 d . . . . .
F15 F 1.07614(16) 0.2167(2) 0.46054(7) 0.0421(6) Uani 1 1 d . . . . .
F16 F 1.02149(18) 0.14944(19) 0.51324(7) 0.0423(6) Uani 1 1 d . . . . .
F21 F 0.79553(17) 0.01615(17) 0.22828(6) 0.0323(5) Uani 1 1 d . . . . .
F22 F 0.8044(3) -0.07006(18) 0.28114(8) 0.0599(9) Uani 1 1 d . . . . .
F23 F 0.66670(18) 0.0142(2) 0.26505(8) 0.0548(8) Uani 1 1 d . . . . .
F24 F 1.07722(17) 0.2588(2) 0.25433(7) 0.0423(6) Uani 1 1 d . . . . .
F25 F 1.10719(18) 0.2908(3) 0.31465(8) 0.0592(8) Uani 1 1 d . . . . .
F26 F 1.0213(2) 0.4003(2) 0.28035(9) 0.0593(8) Uani 1 1 d . . . . .
F31 F 0.31230(17) 0.2844(2) 0.27412(7) 0.0524(8) Uani 1 1 d . . . . .
F32 F 0.4252(2) 0.1681(2) 0.26212(8) 0.0612(8) Uani 1 1 d . . . . .
F33 F 0.46195(19) 0.3291(2) 0.25642(7) 0.0538(8) Uani 1 1 d . . . . .
F34 F 0.3836(2) 0.1403(3) 0.44329(9) 0.0712(10) Uani 1 1 d . . . . .
F35 F 0.25535(18) 0.1947(2) 0.40972(8) 0.0480(7) Uani 1 1 d . . . . .
F36 F 0.3441(2) 0.3027(3) 0.44350(9) 0.0741(11) Uani 1 1 d . . . . .
C21 C 0.7357(2) 0.4051(2) 0.38550(10) 0.0157(7) Uani 1 1 d . . . . .
C22 C 0.7341(3) 0.4405(2) 0.42406(10) 0.0165(7) Uani 1 1 d . . . . .
H22 H 0.7264 0.3909 0.4444 0.020 Uiso 1 1 calc R U . . .
C23 C 0.7432(3) 0.5454(3) 0.43400(10) 0.0188(7) Uani 1 1 d . . . . .
C24 C 0.7520(3) 0.6205(3) 0.40529(10) 0.0221(8) Uani 1 1 d . . . . .
H24 H 0.7591 0.6920 0.4119 0.027 Uiso 1 1 calc R U . . .
C25 C 0.7504(3) 0.5888(3) 0.36669(10) 0.0213(8) Uani 1 1 d . . . . .
C26 C 0.7429(3) 0.4833(3) 0.35697(10) 0.0196(7) Uani 1 1 d . . . . .
H26 H 0.7426 0.4638 0.3302 0.024 Uiso 1 1 calc R U . . .
C27 C 0.7485(3) 0.5746(3) 0.47616(11) 0.0251(8) Uani 1 1 d . . . . .
C28 C 0.7567(3) 0.6690(3) 0.33534(11) 0.0295(9) Uani 1 1 d . . . . .
C31 C 0.7662(3) 0.2082(2) 0.41109(9) 0.0160(7) Uani 1 1 d . . . . .
C32 C 0.7227(3) 0.1122(2) 0.42086(10) 0.0187(7) Uani 1 1 d . . . . .
H32 H 0.6617 0.0898 0.4073 0.022 Uiso 1 1 calc R U . . .
C33 C 0.7662(3) 0.0484(2) 0.44994(10) 0.0204(7) Uani 1 1 d . . . . .
C34 C 0.8545(3) 0.0778(3) 0.47063(10) 0.0194(7) Uani 1 1 d . . . . .
H34 H 0.8833 0.0350 0.4908 0.023 Uiso 1 1 calc R U . . .
C35 C 0.8997(3) 0.1719(2) 0.46106(10) 0.0166(7) Uani 1 1 d . . . . .
C36 C 0.8568(3) 0.2347(2) 0.43194(9) 0.0165(7) Uani 1 1 d . . . . .
H36 H 0.8902 0.2983 0.4259 0.020 Uiso 1 1 calc R U . . .
C37 C 0.7126(3) -0.0514(3) 0.45890(12) 0.0343(10) Uani 1 1 d . . . . .
C38 C 0.9943(3) 0.2094(3) 0.48297(11) 0.0227(8) Uani 1 1 d . . . . .
C41 C 0.7872(3) 0.2421(2) 0.33811(9) 0.0149(7) Uani 1 1 d . . . . .
C42 C 0.7562(3) 0.1523(2) 0.31758(9) 0.0157(7) Uani 1 1 d . . . . .
H42 H 0.6948 0.1180 0.3249 0.019 Uiso 1 1 calc R U . . .
C43 C 0.8113(3) 0.1112(3) 0.28694(10) 0.0187(7) Uani 1 1 d . . . . .
C44 C 0.9029(3) 0.1571(3) 0.27612(10) 0.0202(7) Uani 1 1 d . . . . .
H44 H 0.9415 0.1294 0.2554 0.024 Uiso 1 1 calc R U . . .
C45 C 0.9366(3) 0.2444(3) 0.29643(10) 0.0215(8) Uani 1 1 d . . . . .
C46 C 0.8796(3) 0.2865(3) 0.32660(10) 0.0186(7) Uani 1 1 d . . . . .
H46 H 0.9045 0.3472 0.3396 0.022 Uiso 1 1 calc R U . . .
C47 C 0.7700(3) 0.0178(3) 0.26568(11) 0.0272(9) Uani 1 1 d . . . . .
C48 C 1.0351(3) 0.2969(3) 0.28624(12) 0.0338(10) Uani 1 1 d . . . . .
C51 C 0.5973(3) 0.2656(2) 0.36646(9) 0.0155(7) Uani 1 1 d . . . . .
C52 C 0.5268(3) 0.2488(2) 0.39580(10) 0.0191(7) Uani 1 1 d . . . . .
H52 H 0.5516 0.2443 0.4221 0.023 Uiso 1 1 calc R U . . .
C53 C 0.4210(3) 0.2384(3) 0.38781(11) 0.0214(8) Uani 1 1 d . . . . .
C54 C 0.3813(3) 0.2448(2) 0.35002(11) 0.0207(8) Uani 1 1 d . . . . .
H54 H 0.3094 0.2367 0.3445 0.025 Uiso 1 1 calc R U . . .
C55 C 0.4497(3) 0.2636(3) 0.32024(10) 0.0209(7) Uani 1 1 d . . . . .
C56 C 0.5547(3) 0.2741(2) 0.32863(10) 0.0183(7) Uani 1 1 d . . . . .
H56 H 0.5994 0.2878 0.3078 0.022 Uiso 1 1 calc R U . . .
C57 C 0.3514(3) 0.2202(3) 0.42081(12) 0.0328(9) Uani 1 1 d . . . . .
C58 C 0.4117(3) 0.2631(3) 0.27862(12) 0.0332(9) Uani 1 1 d . . . . .
B B 0.7214(3) 0.2818(3) 0.37530(11) 0.0159(8) Uani 1 1 d . . . . .

loop_
_atom_site_aniso_label
_atom_site_aniso_U_11
_atom_site_aniso_U_22
_atom_site_aniso_U_33
_atom_site_aniso_U_23
_atom_site_aniso_U_13
_atom_site_aniso_U_12
Ni 0.0280(3) 0.0152(3) 0.0294(4) 0.0011(3) 0.0057(3) -0.0035(3)
P1 0.0257(5) 0.0162(4) 0.0273(5) 0.0036(4) 0.0022(4) -0.0012(4)
P2 0.0265(5) 0.0119(4) 0.0269(5) 0.0005(4) 0.0044(4) -0.0004(4)
O1 0.0395(16) 0.0210(13) 0.0270(14) -0.0001(11) 0.0090(12) -0.0090(12)
N 0.0229(16) 0.0160(14) 0.0297(17) 0.0023(13) 0.0041(13) -0.0049(12)
C1 0.028(2) 0.0150(17) 0.036(2) 0.0031(16) -0.0025(17) -0.0011(15)
C2 0.026(2) 0.0187(18) 0.031(2) 0.0018(16) -0.0042(16) -0.0036(15)
C3 0.032(2) 0.0214(19) 0.043(2) 0.0072(18) 0.0053(19) 0.0060(17)
C4 0.060(3) 0.031(2) 0.042(3) 0.003(2) 0.016(2) 0.015(2)
C5 0.035(3) 0.047(3) 0.070(4) 0.005(3) 0.003(2) 0.007(2)
C6 0.033(2) 0.034(2) 0.032(2) 0.0043(18) -0.0044(18) -0.0059(18)
C7 0.043(3) 0.050(3) 0.024(2) -0.004(2) -0.0010(19) -0.010(2)
C8 0.076(4) 0.045(3) 0.041(3) 0.022(2) -0.003(3) -0.003(3)
C9 0.040(2) 0.0194(18) 0.028(2) 0.0046(16) 0.0011(17) -0.0018(17)
C10 0.054(3) 0.030(2) 0.029(2) -0.0015(18) 0.005(2) 0.002(2)
C11 0.052(3) 0.042(3) 0.035(2) 0.008(2) -0.010(2) 0.004(2)
C12 0.028(2) 0.0213(19) 0.040(2) -0.0065(17) 0.0030(17) 0.0043(16)
C13 0.049(3) 0.017(2) 0.068(3) -0.003(2) 0.004(2) 0.0080(19)
C14 0.044(3) 0.040(3) 0.042(3) -0.015(2) 0.004(2) 0.008(2)
C15 0.030(2) 0.027(2) 0.043(2) 0.0059(18) 0.0070(18) -0.0105(18)
C16 0.034(2) 0.035(2) 0.045(3) 0.012(2) -0.004(2) -0.003(2)
C17 0.042(2) 0.031(2) 0.025(2) 0.0033(17) 0.0083(18) -0.0052(19)
C18 0.034(2) 0.044(3) 0.033(2) 0.0074(19) 0.0027(18) -0.010(2)
C19 0.044(3) 0.030(2) 0.047(3) 0.004(2) -0.004(2) -0.015(2)
C20 0.045(3) 0.023(2) 0.039(2) -0.0034(18) 0.003(2) -0.0099(19)
F1 0.0546(16) 0.0486(15) 0.0338(14) -0.0109(12) -0.0172(12) 0.0109(13)
F2 0.0607(16) 0.0298(12) 0.0219(12) -0.0025(10) 0.0132(11) -0.0080(11)
F3 0.0842(19) 0.0131(11) 0.0286(13) -0.0078(9) 0.0081(12) -0.0029(11)
F4A 0.136(5) 0.0274(18) 0.043(2) 0.0103(16) 0.050(3) 0.001(2)
F5A 0.046(2) 0.113(5) 0.099(4) 0.087(4) -0.030(3) -0.030(3)
F6A 0.087(3) 0.0188(17) 0.037(2) 0.0088(14) 0.0020(18) -0.0165(17)
F4B 0.091(10) 0.027(6) 0.022(6) 0.008(5) -0.004(6) 0.003(6)
F5B 0.072(9) 0.031(7) 0.048(8) 0.025(5) 0.019(6) 0.033(6)
F6B 0.059(8) 0.085(10) 0.078(10) 0.038(8) 0.006(7) -0.016(7)
F11 0.0366(16) 0.0458(17) 0.128(3) 0.0406(18) -0.0091(17) -0.0162(13)
F12 0.175(4) 0.0222(14) 0.0532(19) -0.0061(13) 0.012(2) -0.0390(18)
F13 0.0443(14) 0.0280(12) 0.0506(15) 0.0236(11) -0.0037(12) -0.0098(11)
F14 0.0374(14) 0.0299(12) 0.0495(15) -0.0149(11) -0.0160(11) 0.0036(11)
F15 0.0216(12) 0.0672(17) 0.0378(14) -0.0057(13) 0.0057(10) -0.0090(12)
F16 0.0376(14) 0.0430(14) 0.0450(15) 0.0218(12) -0.0190(11) -0.0093(11)
F21 0.0374(13) 0.0347(12) 0.0247(12) -0.0126(10) 0.0025(10) -0.0011(10)
F22 0.118(3) 0.0158(12) 0.0452(16) -0.0021(11) -0.0170(16) 0.0015(14)
F23 0.0315(14) 0.0622(18) 0.0717(19) -0.0463(15) 0.0184(13) -0.0194(13)
F24 0.0328(13) 0.0553(16) 0.0402(14) -0.0163(12) 0.0210(11) -0.0149(12)
F25 0.0211(13) 0.110(3) 0.0464(16) -0.0194(16) 0.0048(11) -0.0182(14)
F26 0.0469(16) 0.0363(15) 0.097(2) -0.0077(15) 0.0353(16) -0.0194(13)
F31 0.0219(12) 0.091(2) 0.0437(15) 0.0218(15) -0.0073(11) 0.0083(13)
F32 0.087(2) 0.0568(18) 0.0387(16) -0.0148(14) -0.0229(15) 0.0169(16)
F33 0.0355(14) 0.085(2) 0.0408(15) 0.0345(15) -0.0067(12) -0.0118(14)
F34 0.0547(18) 0.102(3) 0.0588(19) 0.0450(18) 0.0303(15) 0.0094(17)
F35 0.0304(13) 0.0596(17) 0.0551(16) -0.0114(14) 0.0204(12) -0.0138(12)
F36 0.075(2) 0.082(2) 0.068(2) -0.0520(18) 0.0503(17) -0.0370(18)
C21 0.0157(16) 0.0107(15) 0.0209(17) 0.0001(13) 0.0027(13) 0.0008(13)
C22 0.0220(18) 0.0101(15) 0.0175(17) 0.0011(13) 0.0007(14) -0.0007(13)
C23 0.0258(19) 0.0117(16) 0.0191(18) -0.0017(13) 0.0027(14) 0.0014(14)
C24 0.031(2) 0.0087(15) 0.027(2) 0.0003(14) 0.0008(15) 0.0008(15)
C25 0.030(2) 0.0119(16) 0.0226(19) 0.0055(14) 0.0052(15) 0.0018(15)
C26 0.0256(19) 0.0159(17) 0.0174(18) 0.0020(14) 0.0027(14) 0.0010(14)
C27 0.038(2) 0.0132(17) 0.024(2) -0.0018(14) 0.0004(17) -0.0003(16)
C28 0.044(3) 0.0186(19) 0.026(2) 0.0045(16) 0.0025(18) -0.0014(18)
C31 0.0207(17) 0.0121(16) 0.0155(16) -0.0028(13) 0.0047(13) 0.0023(13)
C32 0.0223(18) 0.0129(16) 0.0210(18) -0.0020(14) -0.0005(14) 0.0001(14)
C33 0.030(2) 0.0082(15) 0.0225(18) 0.0008(13) 0.0000(15) -0.0007(14)
C34 0.0264(19) 0.0138(16) 0.0181(18) 0.0022(13) 0.0026(14) 0.0046(14)
C35 0.0169(17) 0.0140(16) 0.0190(17) -0.0011(13) 0.0028(14) 0.0031(13)
C36 0.0213(17) 0.0093(14) 0.0193(17) 0.0007(13) 0.0049(14) -0.0011(13)
C37 0.046(3) 0.0175(19) 0.039(2) 0.0080(17) -0.009(2) -0.0030(18)
C38 0.0243(19) 0.0154(17) 0.028(2) 0.0047(15) 0.0026(15) 0.0040(15)
C41 0.0207(17) 0.0109(15) 0.0131(16) 0.0011(12) 0.0000(13) 0.0004(13)
C42 0.0165(17) 0.0115(15) 0.0190(17) 0.0044(13) 0.0017(13) 0.0004(13)
C43 0.0241(18) 0.0127(16) 0.0193(18) -0.0026(13) 0.0002(14) 0.0013(14)
C44 0.0182(18) 0.0215(18) 0.0210(18) -0.0031(14) 0.0041(14) 0.0039(14)
C45 0.0155(17) 0.0252(19) 0.0239(19) 0.0016(15) 0.0021(14) -0.0026(15)
C46 0.0173(17) 0.0184(17) 0.0201(18) -0.0009(14) 0.0010(14) 0.0003(14)
C47 0.029(2) 0.0218(19) 0.031(2) -0.0070(16) 0.0069(17) -0.0004(16)
C48 0.023(2) 0.041(2) 0.038(2) -0.0128(19) 0.0120(18) -0.0078(18)
C51 0.0189(17) 0.0088(14) 0.0190(17) 0.0001(13) 0.0027(13) 0.0005(13)
C52 0.0235(18) 0.0116(16) 0.0225(18) -0.0047(13) 0.0038(14) 0.0013(14)
C53 0.0228(18) 0.0144(16) 0.027(2) -0.0030(14) 0.0079(15) -0.0014(14)
C54 0.0170(17) 0.0122(16) 0.033(2) -0.0020(14) 0.0028(15) -0.0005(14)
C55 0.0212(18) 0.0137(16) 0.028(2) 0.0040(14) -0.0006(15) 0.0030(14)
C56 0.0169(17) 0.0131(15) 0.0251(18) 0.0026(14) 0.0043(14) 0.0025(14)
C57 0.026(2) 0.040(2) 0.033(2) -0.0047(19) 0.0079(17) -0.0061(18)
C58 0.024(2) 0.040(2) 0.036(2) 0.0123(19) -0.0059(17) 0.0030(18)
B 0.0179(19) 0.0110(18) 0.019(2) 0.0000(15) 0.0029(15) -0.0005(15)

loop_
_atom_type_symbol
_atom_type_description
_atom_type_scat_dispersion_real
_atom_type_scat_dispersion_imag
_atom_type_scat_source
C C 0.0181 0.0091 'International Tables Vol C Tables 4.2.6.8 and 6.1.1.4'
H H 0.0000 0.0000 'International Tables Vol C Tables 4.2.6.8 and 6.1.1.4'
B B 0.0090 0.0039 'International Tables Vol C Tables 4.2.6.8 and 6.1.1.4'
F F 0.0727 0.0534 'International Tables Vol C Tables 4.2.6.8 and 6.1.1.4'
N N 0.0311 0.0180 'International Tables Vol C Tables 4.2.6.8 and 6.1.1.4'
Ni Ni -3.0029 0.5091 'International Tables Vol C Tables 4.2.6.8 and 6.1.1.4'
O O 0.0492 0.0322 'International Tables Vol C Tables 4.2.6.8 and 6.1.1.4'
P P 0.2955 0.4335 'International Tables Vol C Tables 4.2.6.8 and 6.1.1.4'

loop_
_exptl_crystal_face_index_h
_exptl_crystal_face_index_k
_exptl_crystal_face_index_l
_exptl_crystal_face_perp_dist
_exptl_oxdiff_crystal_face_indexfrac_h
_exptl_oxdiff_crystal_face_indexfrac_k
_exptl_oxdiff_crystal_face_indexfrac_l
_exptl_oxdiff_crystal_face_x
_exptl_oxdiff_crystal_face_y
_exptl_oxdiff_crystal_face_z
7 -4 -2 0.0563 7.0042 -4.0014 -1.9841 0.1996 -0.9191 0.2084
-8 3 1 0.0849 -8.0056 3.0011 0.9832 -0.1922 0.9226 -0.3841
-5 -7 -5 0.0359 -5.0075 -7.0018 -5.0030 0.0115 -0.1516 -1.0468
-1 -1 22 0.0111 -0.9990 -0.9945 21.9984 -0.9948 -0.0852 0.0663
1 1 -22 0.0111 0.9990 0.9945 -21.9984 0.9948 0.0852 -0.0663
4 7 5 0.0452 4.0066 7.0019 5.0012 -0.0349 0.2357 0.9659

loop_
_geom_angle_atom_site_label_1
_geom_angle_atom_site_label_2
_geom_angle_atom_site_label_3
_geom_angle
P1 Ni P2 98.22(4)
O1 Ni P1 168.69(9)
O1 Ni P2 90.29(8)
C16 Ni P1 85.31(14)
C16 Ni P2 171.82(17)
C16 Ni O1 87.24(16)
C1 P1 Ni 116.16(12)
C1 P1 C3 98.52(18)
C3 P1 Ni 115.25(13)
C6 P1 Ni 115.31(14)
C6 P1 C1 102.25(18)
C6 P1 C3 107.32(19)
C2 P2 Ni 116.70(12)
C2 P2 C12 101.27(18)
C9 P2 Ni 115.40(14)
C9 P2 C2 103.23(17)
C9 P2 C12 105.08(18)
C12 P2 Ni 113.46(13)
C17 O1 Ni 113.4(2)
C20 O1 Ni 125.3(2)
C20 O1 C17 108.7(3)
C1 N C15 110.9(3)
C2 N C1 110.3(3)
C2 N C15 110.9(3)
P1 C1 H1A 108.7
P1 C1 H1B 108.7
N C1 P1 114.4(2)
N C1 H1A 108.7
N C1 H1B 108.7
H1A C1 H1B 107.6
P2 C2 H2A 109.2
P2 C2 H2B 109.2
N C2 P2 111.8(2)
N C2 H2A 109.2
N C2 H2B 109.2
H2A C2 H2B 107.9
P1 C3 H3 107.0
C4 C3 P1 109.7(3)
C4 C3 H3 107.0
C4 C3 C5 110.1(4)
C5 C3 P1 115.8(3)
C5 C3 H3 107.0
C3 C4 H4A 109.5
C3 C4 H4B 109.5
C3 C4 H4C 109.5
H4A C4 H4B 109.5
H4A C4 H4C 109.5
H4B C4 H4C 109.5
C3 C5 H5A 109.5
C3 C5 H5B 109.5
C3 C5 H5C 109.5
H5A C5 H5B 109.5
H5A C5 H5C 109.5
H5B C5 H5C 109.5
P1 C6 H6 106.9
C7 C6 P1 110.2(3)
C7 C6 H6 106.9
C7 C6 C8 110.9(4)
C8 C6 P1 114.5(3)
C8 C6 H6 106.9
C6 C7 H7A 109.5
C6 C7 H7B 109.5
C6 C7 H7C 109.5
H7A C7 H7B 109.5
H7A C7 H7C 109.5
H7B C7 H7C 109.5
C6 C8 H8A 109.5
C6 C8 H8B 109.5
C6 C8 H8C 109.5
H8A C8 H8B 109.5
H8A C8 H8C 109.5
H8B C8 H8C 109.5
P2 C9 H9 106.9
C10 C9 P2 111.0(3)
C10 C9 H9 106.9
C10 C9 C11 110.9(3)
C11 C9 P2 113.8(3)
C11 C9 H9 106.9
C9 C10 H10A 109.5
C9 C10 H10B 109.5
C9 C10 H10C 109.5
H10A C10 H10B 109.5
H10A C10 H10C 109.5
H10B C10 H10C 109.5
C9 C11 H11A 109.5
C9 C11 H11B 109.5
C9 C11 H11C 109.5
H11A C11 H11B 109.5
H11A C11 H11C 109.5
H11B C11 H11C 109.5
P2 C12 H12 107.4
C13 C12 P2 114.0(3)
C13 C12 H12 107.4
C14 C12 P2 109.8(3)
C14 C12 H12 107.4
C14 C12 C13 110.6(4)
C12 C13 H13A 109.5
C12 C13 H13B 109.5
C12 C13 H13C 109.5
H13A C13 H13B 109.5
H13A C13 H13C 109.5
H13B C13 H13C 109.5
C12 C14 H14A 109.5
C12 C14 H14B 109.5
C12 C14 H14C 109.5
H14A C14 H14B 109.5
H14A C14 H14C 109.5
H14B C14 H14C 109.5
N C15 H15A 109.5
N C15 H15B 109.5
N C15 H15C 109.5
H15A C15 H15B 109.5
H15A C15 H15C 109.5
H15B C15 H15C 109.5
Ni C16 H16A 82(2)
Ni C16 H16B 101(3)
Ni C16 H16C 123(3)
H16A C16 H16B 117(4)
H16A C16 H16C 116(4)
H16B C16 H16C 114(4)
O1 C17 H17A 110.6
O1 C17 H17B 110.6
O1 C17 C18 105.5(3)
H17A C17 H17B 108.8
C18 C17 H17A 110.6
C18 C17 H17B 110.6
C17 C18 H18A 111.3
C17 C18 H18B 111.3
H18A C18 H18B 109.2
C19 C18 C17 102.6(3)
C19 C18 H18A 111.3
C19 C18 H18B 111.3
C18 C19 H19A 111.4
C18 C19 H19B 111.4
C18 C19 C20 101.9(3)
H19A C19 H19B 109.2
C20 C19 H19A 111.4
C20 C19 H19B 111.4
O1 C20 C19 103.2(3)
O1 C20 H20A 111.1
O1 C20 H20B 111.1
C19 C20 H20A 111.1
C19 C20 H20B 111.1
H20A C20 H20B 109.1
C22 C21 C26 115.3(3)
C22 C21 B 120.9(3)
C26 C21 B 123.6(3)
C21 C22 H22 118.6
C23 C22 C21 122.8(3)
C23 C22 H22 118.6
C22 C23 C27 118.7(3)
C24 C23 C22 120.5(3)
C24 C23 C27 120.7(3)
C23 C24 H24 120.8
C25 C24 C23 118.3(3)
C25 C24 H24 120.8
C24 C25 C26 120.8(3)
C24 C25 C28 119.0(3)
C26 C25 C28 120.2(3)
C21 C26 H26 118.9
C25 C26 C21 122.2(3)
C25 C26 H26 118.9
F1 C27 C23 111.3(3)
F2 C27 F1 105.3(3)
F2 C27 C23 112.3(3)
F3 C27 F1 106.7(3)
F3 C27 F2 106.9(3)
F3 C27 C23 113.8(3)
F4A C28 F6A 101.5(4)
F4A C28 C25 112.6(3)
F5A C28 F4A 109.4(5)
F5A C28 F6A 106.5(4)
F5A C28 C25 113.1(4)
F6A C28 C25 113.0(3)
F4B C28 C25 111.1(6)
F5B C28 F4B 96.3(10)
F5B C28 C25 109.6(7)
F6B C28 F4B 108.1(13)
F6B C28 F5B 109.3(13)
F6B C28 C25 119.9(9)
C32 C31 B 123.4(3)
C36 C31 C32 115.5(3)
C36 C31 B 120.9(3)
C31 C32 H32 119.0
C33 C32 C31 122.1(3)
C33 C32 H32 119.0
C32 C33 C37 118.0(3)
C34 C33 C32 121.1(3)
C34 C33 C37 120.9(3)
C33 C34 H34 121.1
C33 C34 C35 117.8(3)
C35 C34 H34 121.1
C34 C35 C36 120.9(3)
C34 C35 C38 120.5(3)
C36 C35 C38 118.6(3)
C31 C36 H36 118.7
C35 C36 C31 122.6(3)
C35 C36 H36 118.7
F11 C37 C33 112.3(3)
F12 C37 F11 103.8(4)
F12 C37 F13 107.9(3)
F12 C37 C33 113.1(4)
F13 C37 F11 104.9(4)
F13 C37 C33 113.9(3)
F14 C38 C35 111.8(3)
F15 C38 F14 105.4(3)
F15 C38 F16 107.1(3)
F15 C38 C35 112.8(3)
F16 C38 F14 105.7(3)
F16 C38 C35 113.4(3)
C42 C41 B 119.9(3)
C46 C41 C42 115.5(3)
C46 C41 B 124.4(3)
C41 C42 H42 118.5
C43 C42 C41 123.0(3)
C43 C42 H42 118.5
C42 C43 C47 119.2(3)
C44 C43 C42 120.2(3)
C44 C43 C47 120.6(3)
C43 C44 H44 121.0
C45 C44 C43 118.1(3)
C45 C44 H44 121.0
C44 C45 C46 121.3(3)
C44 C45 C48 120.5(3)
C46 C45 C48 118.2(3)
C41 C46 C45 121.9(3)
C41 C46 H46 119.1
C45 C46 H46 119.1
F21 C47 F23 105.1(3)
F21 C47 C43 112.7(3)
F22 C47 F21 106.3(3)
F22 C47 F23 107.6(3)
F22 C47 C43 112.3(3)
F23 C47 C43 112.3(3)
F24 C48 F25 106.5(3)
F24 C48 F26 107.1(3)
F24 C48 C45 113.6(3)
F25 C48 F26 104.7(3)
F25 C48 C45 112.9(4)
F26 C48 C45 111.5(3)
C52 C51 C56 115.5(3)
C52 C51 B 123.1(3)
C56 C51 B 121.3(3)
C51 C52 H52 118.9
C51 C52 C53 122.3(3)
C53 C52 H52 118.9
C52 C53 C57 118.7(3)
C54 C53 C52 121.0(3)
C54 C53 C57 120.3(3)
C53 C54 H54 121.0
C53 C54 C55 118.0(3)
C55 C54 H54 121.0
C54 C55 C58 119.9(3)
C56 C55 C54 120.4(3)
C56 C55 C58 119.4(3)
C51 C56 H56 118.6
C55 C56 C51 122.8(3)
C55 C56 H56 118.6
F34 C57 C53 111.8(3)
F35 C57 F34 104.4(3)
F35 C57 C53 113.9(3)
F36 C57 F34 107.6(4)
F36 C57 F35 106.4(3)
F36 C57 C53 112.2(3)
F31 C58 F32 105.9(3)
F31 C58 F33 107.2(3)
F31 C58 C55 113.8(3)
F32 C58 C55 110.9(3)
F33 C58 F32 105.3(4)
F33 C58 C55 113.1(3)
C21 B C31 111.4(3)
C21 B C41 114.3(3)
C21 B C51 105.5(3)
C41 B C31 102.8(3)
C41 B C51 110.3(3)
C51 B C31 112.8(3)

loop_
_geom_bond_atom_site_label_1
_geom_bond_atom_site_label_2
_geom_bond_distance
Ni P1 2.1216(11)
Ni P2 2.2621(11)
Ni O1 2.014(3)
Ni C16 1.965(5)
P1 C1 1.843(4)
P1 C3 1.859(4)
P1 C6 1.840(4)
P2 C2 1.845(4)
P2 C9 1.844(4)
P2 C12 1.849(4)
O1 C17 1.471(4)
O1 C20 1.466(4)
N C1 1.464(5)
N C2 1.457(5)
N C15 1.472(4)
C1 H1A 0.9900
C1 H1B 0.9900
C2 H2A 0.9900
C2 H2B 0.9900
C3 H3 1.0000
C3 C4 1.524(6)
C3 C5 1.529(6)
C4 H4A 0.9800
C4 H4B 0.9800
C4 H4C 0.9800
C5 H5A 0.9800
C5 H5B 0.9800
C5 H5C 0.9800
C6 H6 1.0000
C6 C7 1.532(6)
C6 C8 1.539(6)
C7 H7A 0.9800
C7 H7B 0.9800
C7 H7C 0.9800
C8 H8A 0.9800
C8 H8B 0.9800
C8 H8C 0.9800
C9 H9 1.0000
C9 C10 1.523(5)
C9 C11 1.534(6)
C10 H10A 0.9800
C10 H10B 0.9800
C10 H10C 0.9800
C11 H11A 0.9800
C11 H11B 0.9800
C11 H11C 0.9800
C12 H12 1.0000
C12 C13 1.531(5)
C12 C14 1.522(6)
C13 H13A 0.9800
C13 H13B 0.9800
C13 H13C 0.9800
C14 H14A 0.9800
C14 H14B 0.9800
C14 H14C 0.9800
C15 H15A 0.9800
C15 H15B 0.9800
C15 H15C 0.9800
C16 H16A 1.00(4)
C16 H16B 0.98(5)
C16 H16C 0.97(5)
C17 H17A 0.9900
C17 H17B 0.9900
C17 C18 1.525(5)
C18 H18A 0.9900
C18 H18B 0.9900
C18 C19 1.513(6)
C19 H19A 0.9900
C19 H19B 0.9900
C19 C20 1.513(6)
C20 H20A 0.9900
C20 H20B 0.9900
F1 C27 1.343(4)
F2 C27 1.342(4)
F3 C27 1.325(4)
F4A C28 1.325(5)
F5A C28 1.288(6)
F6A C28 1.344(5)
F4B C28 1.420(13)
F5B C28 1.381(14)
F6B C28 1.134(15)
F11 C37 1.356(5)
F12 C37 1.313(5)
F13 C37 1.318(4)
F14 C38 1.344(4)
F15 C38 1.331(4)
F16 C38 1.331(4)
F21 C47 1.333(4)
F22 C47 1.319(4)
F23 C47 1.339(4)
F24 C48 1.329(4)
F25 C48 1.331(5)
F26 C48 1.354(5)
F31 C58 1.321(4)
F32 C58 1.359(5)
F33 C58 1.323(5)
F34 C57 1.342(5)
F35 C57 1.332(4)
F36 C57 1.319(5)
C21 C22 1.397(5)
C21 C26 1.406(4)
C21 B 1.632(5)
C22 H22 0.9500
C22 C23 1.394(4)
C23 C24 1.385(5)
C23 C27 1.492(5)
C24 H24 0.9500
C24 C25 1.383(5)
C25 C26 1.398(5)
C25 C28 1.492(5)
C26 H26 0.9500
C31 C32 1.400(4)
C31 C36 1.398(5)
C31 B 1.641(5)
C32 H32 0.9500
C32 C33 1.396(5)
C33 C34 1.381(5)
C33 C37 1.494(5)
C34 H34 0.9500
C34 C35 1.386(5)
C35 C36 1.387(5)
C35 C38 1.498(5)
C36 H36 0.9500
C41 C42 1.403(4)
C41 C46 1.393(5)
C41 B 1.635(5)
C42 H42 0.9500
C42 C43 1.390(5)
C43 C44 1.384(5)
C43 C47 1.494(5)
C44 H44 0.9500
C44 C45 1.384(5)
C45 C46 1.396(5)
C45 C48 1.494(5)
C46 H46 0.9500
C51 C52 1.394(5)
C51 C56 1.398(5)
C51 B 1.641(5)
C52 H52 0.9500
C52 C53 1.396(5)
C53 C54 1.382(5)
C53 C57 1.485(5)
C54 H54 0.9500
C54 C55 1.392(5)
C55 C56 1.388(5)
C55 C58 1.495(5)
C56 H56 0.9500

loop_
_geom_torsion_atom_site_label_1
_geom_torsion_atom_site_label_2
_geom_torsion_atom_site_label_3
_geom_torsion_atom_site_label_4
_geom_torsion
Ni P1 C1 N 38.4(3)
Ni P1 C3 C4 45.4(3)
Ni P1 C3 C5 -79.9(3)
Ni P1 C6 C7 -58.2(3)
Ni P1 C6 C8 176.0(3)
Ni P2 C2 N -32.1(3)
Ni P2 C9 C10 -53.3(3)
Ni P2 C9 C11 -179.2(2)
Ni P2 C12 C13 -81.4(3)
Ni P2 C12 C14 43.2(3)
Ni O1 C17 C18 144.7(3)
Ni O1 C20 C19 -164.6(3)
O1 C17 C18 C19 25.0(4)
C1 P1 C3 C4 -78.9(3)
C1 P1 C3 C5 155.8(3)
C1 P1 C6 C7 68.8(3)
C1 P1 C6 C8 -57.0(4)
C1 N C2 P2 79.0(3)
C2 P2 C9 C10 75.2(3)
C2 P2 C9 C11 -50.7(3)
C2 P2 C12 C13 152.8(3)
C2 P2 C12 C14 -82.6(3)
C2 N C1 P1 -84.9(3)
C3 P1 C1 N 162.1(3)
C3 P1 C6 C7 171.9(3)
C3 P1 C6 C8 46.1(4)
C6 P1 C1 N -88.0(3)
C6 P1 C3 C4 175.3(3)
C6 P1 C3 C5 50.0(4)
C9 P2 C2 N -159.8(3)
C9 P2 C12 C13 45.6(4)
C9 P2 C12 C14 170.2(3)
C12 P2 C2 N 91.6(3)
C12 P2 C9 C10 -179.0(3)
C12 P2 C9 C11 55.0(3)
C15 N C1 P1 151.9(3)
C15 N C2 P2 -157.8(3)
C17 O1 C20 C19 -25.6(4)
C17 C18 C19 C20 -40.2(4)
C18 C19 C20 O1 40.7(4)
C20 O1 C17 C18 0.3(4)
C21 C22 C23 C24 1.5(5)
C21 C22 C23 C27 -175.5(3)
C22 C21 C26 C25 1.5(5)
C22 C21 B C31 -30.2(4)
C22 C21 B C41 -146.1(3)
C22 C21 B C51 92.6(4)
C22 C23 C24 C25 0.8(5)
C22 C23 C27 F1 67.0(4)
C22 C23 C27 F2 -50.8(4)
C22 C23 C27 F3 -172.5(3)
C23 C24 C25 C26 -1.8(5)
C23 C24 C25 C28 178.2(3)
C24 C23 C27 F1 -110.0(4)
C24 C23 C27 F2 132.2(3)
C24 C23 C27 F3 10.6(5)
C24 C25 C26 C21 0.6(6)
C24 C25 C28 F4A 139.0(4)
C24 C25 C28 F5A -96.3(6)
C24 C25 C28 F6A 24.8(6)
C24 C25 C28 F4B -159.0(9)
C24 C25 C28 F5B -53.7(11)
C24 C25 C28 F6B 73.8(17)
C26 C21 C22 C23 -2.5(5)
C26 C21 B C31 154.5(3)
C26 C21 B C41 38.6(4)
C26 C21 B C51 -82.7(4)
C26 C25 C28 F4A -41.0(6)
C26 C25 C28 F5A 83.7(6)
C26 C25 C28 F6A -155.2(4)
C26 C25 C28 F4B 21.1(10)
C26 C25 C28 F5B 126.3(10)
C26 C25 C28 F6B -106.2(16)
C27 C23 C24 C25 177.7(3)
C28 C25 C26 C21 -179.4(3)
C31 C32 C33 C34 0.4(5)
C31 C32 C33 C37 178.5(3)
C32 C31 C36 C35 -1.6(5)
C32 C31 B C21 146.3(3)
C32 C31 B C41 -90.9(4)
C32 C31 B C51 27.9(4)
C32 C33 C34 C35 -1.3(5)
C32 C33 C37 F11 -51.2(5)
C32 C33 C37 F12 65.9(5)
C32 C33 C37 F13 -170.3(3)
C33 C34 C35 C36 0.7(5)
C33 C34 C35 C38 178.7(3)
C34 C33 C37 F11 126.9(4)
C34 C33 C37 F12 -116.0(4)
C34 C33 C37 F13 7.8(6)
C34 C35 C36 C31 0.7(5)
C34 C35 C38 F14 -125.2(3)
C34 C35 C38 F15 116.2(4)
C34 C35 C38 F16 -5.8(5)
C36 C31 C32 C33 1.0(5)
C36 C31 B C21 -38.9(4)
C36 C31 B C41 83.9(3)
C36 C31 B C51 -157.3(3)
C36 C35 C38 F14 52.8(4)
C36 C35 C38 F15 -65.8(4)
C36 C35 C38 F16 172.2(3)
C37 C33 C34 C35 -179.3(3)
C38 C35 C36 C31 -177.3(3)
C41 C42 C43 C44 2.0(5)
C41 C42 C43 C47 -177.4(3)
C42 C41 C46 C45 0.5(5)
C42 C41 B C21 -157.3(3)
C42 C41 B C31 81.8(3)
C42 C41 B C51 -38.7(4)
C42 C43 C44 C45 -0.5(5)
C42 C43 C47 F21 149.1(3)
C42 C43 C47 F22 -90.8(4)
C42 C43 C47 F23 30.6(5)
C43 C44 C45 C46 -0.9(5)
C43 C44 C45 C48 179.6(3)
C44 C43 C47 F21 -30.3(5)
C44 C43 C47 F22 89.8(4)
C44 C43 C47 F23 -148.8(3)
C44 C45 C46 C41 0.9(5)
C44 C45 C48 F24 7.1(6)
C44 C45 C48 F25 -114.3(4)
C44 C45 C48 F26 128.2(4)
C46 C41 C42 C43 -1.9(5)
C46 C41 B C21 28.3(5)
C46 C41 B C31 -92.5(4)
C46 C41 B C51 147.0(3)
C46 C45 C48 F24 -172.4(3)
C46 C45 C48 F25 66.2(5)
C46 C45 C48 F26 -51.3(5)
C47 C43 C44 C45 178.9(3)
C48 C45 C46 C41 -179.6(3)
C51 C52 C53 C54 -0.3(5)
C51 C52 C53 C57 179.8(3)
C52 C51 C56 C55 -1.9(5)
C52 C51 B C21 -84.6(4)
C52 C51 B C31 37.2(4)
C52 C51 B C41 151.6(3)
C52 C53 C54 C55 -0.9(5)
C52 C53 C57 F34 -51.7(5)
C52 C53 C57 F35 -169.7(3)
C52 C53 C57 F36 69.3(5)
C53 C54 C55 C56 0.7(5)
C53 C54 C55 C58 175.4(3)
C54 C53 C57 F34 128.3(4)
C54 C53 C57 F35 10.3(5)
C54 C53 C57 F36 -110.7(4)
C54 C55 C56 C51 0.8(5)
C54 C55 C58 F31 24.8(5)
C54 C55 C58 F32 -94.5(4)
C54 C55 C58 F33 147.4(3)
C56 C51 C52 C53 1.6(5)
C56 C51 B C21 91.6(4)
C56 C51 B C31 -146.6(3)
C56 C51 B C41 -32.3(4)
C56 C55 C58 F31 -160.5(3)
C56 C55 C58 F32 80.2(4)
C56 C55 C58 F33 -37.9(5)
C57 C53 C54 C55 179.0(3)
C58 C55 C56 C51 -173.9(3)
B C21 C22 C23 -178.2(3)
B C21 C26 C25 177.0(3)
B C31 C32 C33 176.1(3)
B C31 C36 C35 -176.8(3)
B C41 C42 C43 -176.7(3)
B C41 C46 C45 175.0(3)
B C51 C52 C53 178.0(3)
B C51 C56 C55 -178.3(3)
